data_7015654
loop_
_publ_author_name
'Tricas, Hugo'
'Colon, Marta'
'Ellis, David'
'Macgregor, Stuart A.'
'McKay, David'
'Rosair, Georgina M.'
'Welch, Alan J.'
'Glukhov, Ivan V.'
'Rossi, Fulvio'
'Laschi, Franco'
'Zanello, Piero'

_publ_section_title
;
 Spectroscopic, structural, computational and (spectro)electrochemical
 studies of icosahedral carboranes bearing fluorinated aryl groups.
;
_journal_issue 16
_journal_name_full 'Dalton transactions (Cambridge, England : 2003)'
_journal_page_first 4200
_journal_page_last 4211
_journal_paper_doi 10.1039/c0dt01798a
_journal_volume 40
_journal_year 2011
_chemical_formula_moiety 'C16 H10 B10 F14'
_chemical_formula_sum 'C16 H10 B10 F14'
_chemical_formula_weight 576.34
_chemical_name_systematic
;
?
;
_space_group_IT_number 14
_symmetry_cell_setting monoclinic
_symmetry_space_group_name_Hall '-P 2yn'
_symmetry_space_group_name_H-M 'P 1 21/n 1'
_atom_sites_solution_hydrogens geom
_atom_sites_solution_primary direct
_atom_sites_solution_secondary difmap
_audit_creation_method SHELXL-97
_audit_update_record
;
2010-02-01 # Formatted by publCIF
;
_cell_angle_alpha 90.00
_cell_angle_beta 91.861(10)
_cell_angle_gamma 90.00
_cell_formula_units_Z 4
_cell_length_a 12.259(4)
_cell_length_b 7.194(2)
_cell_length_c 24.414(8)
_cell_measurement_reflns_used 5642
_cell_measurement_temperature 100(2)
_cell_measurement_theta_max 25.19
_cell_measurement_theta_min 2.95
_cell_volume 2152.0(12)
_computing_cell_refinement 'Bruker SAINT'
_computing_data_collection 'Bruker APEX2'
_computing_data_reduction 'Bruker SAINT'
_computing_molecular_graphics 'Bruker SHELXTL'
_computing_publication_material 'Bruker SHELXTL'
_computing_structure_refinement 'SHELXL-97 (Sheldrick, 2008)'
_computing_structure_solution 'SHELXS-97 (Sheldrick, 2008)'
_diffrn_ambient_temperature 100(2)
_diffrn_measured_fraction_theta_full 0.999
_diffrn_measured_fraction_theta_max 0.979
_diffrn_measurement_device_type 'Bruker APEX-II CCD'
_diffrn_measurement_method '\f and \w scans'
_diffrn_radiation_monochromator graphite
_diffrn_radiation_source 'fine-focus sealed tube'
_diffrn_radiation_type MoK\a
_diffrn_radiation_wavelength 0.71073
_diffrn_reflns_av_R_equivalents 0.0640
_diffrn_reflns_av_sigmaI/netI 0.0489
_diffrn_reflns_limit_h_max 15
_diffrn_reflns_limit_h_min -14
_diffrn_reflns_limit_k_max 8
_diffrn_reflns_limit_k_min -8
_diffrn_reflns_limit_l_max 29
_diffrn_reflns_limit_l_min -29
_diffrn_reflns_number 28720
_diffrn_reflns_theta_full 25.00
_diffrn_reflns_theta_max 26.02
_diffrn_reflns_theta_min 1.88
_exptl_absorpt_coefficient_mu 0.182
_exptl_absorpt_correction_T_max 0.9928
_exptl_absorpt_correction_T_min 0.8713
_exptl_absorpt_correction_type multi-scan
_exptl_absorpt_process_details 'SADABS (Bruker, 2009)'
_exptl_crystal_colour colourless
_exptl_crystal_density_diffrn 1.779
_exptl_crystal_density_method 'not measured'
_exptl_crystal_description plate
_exptl_crystal_F_000 1128
_exptl_crystal_size_max 0.78
_exptl_crystal_size_mid 0.62
_exptl_crystal_size_min 0.04
_refine_diff_density_max 0.349
_refine_diff_density_min -0.308
_refine_diff_density_rms 0.072
_refine_ls_extinction_method none
_refine_ls_goodness_of_fit_ref 1.089
_refine_ls_hydrogen_treatment constr
_refine_ls_matrix_type full
_refine_ls_number_parameters 361
_refine_ls_number_reflns 4153
_refine_ls_number_restraints 0
_refine_ls_restrained_S_all 1.089
_refine_ls_R_factor_all 0.0880
_refine_ls_R_factor_gt 0.0570
_refine_ls_shift/su_max 0.000
_refine_ls_shift/su_mean 0.000
_refine_ls_structure_factor_coef Fsqd
_refine_ls_weighting_details 'calc w=1/[\s^2^(Fo^2^)+(0.0682P)^2^+3.3234P] where P=(Fo^2^+2Fc^2^)/3'
_refine_ls_weighting_scheme calc
_refine_ls_wR_factor_gt 0.1444
_refine_ls_wR_factor_ref 0.1597
_reflns_number_gt 2979
_reflns_number_total 4153
_reflns_threshold_expression >2sigma(I)
_cod_data_source_file c0dt01798a.txt
_cod_data_source_block x83029
_cod_depositor_comments
;
The following automatic conversions were performed:
'_symmetry_cell_setting' value 'Monoclinic' changed to 'monoclinic'
according to '/home/saulius/struct/CIF-dictionaries/cif_core.dic'
dictionary named 'cif_core.dic' version 2.4.1 from 2010-06-29.

Automatic conversion script
Id: cif_fix_enum 1555 2011-01-17 13:19:09Z saulius 
;
_cod_original_cell_volume 2152.1(12)
_cod_original_sg_symbol_H-M P2(1)/n
_cod_database_code 7015654

loop_
_symmetry_equiv_pos_as_xyz
'x, y, z'
'-x+1/2, y+1/2, -z+1/2'
'-x, -y, -z'
'x-1/2, -y-1/2, z-1/2'

loop_
_atom_site_label
_atom_site_type_symbol
_atom_site_fract_x
_atom_site_fract_y
_atom_site_fract_z
_atom_site_U_iso_or_equiv
_atom_site_adp_type
_atom_site_occupancy
_atom_site_symmetry_multiplicity
_atom_site_calc_flag
_atom_site_refinement_flags
_atom_site_disorder_assembly
_atom_site_disorder_group
C1A C 0.0700(3) 0.5860(4) 0.54943(13) 0.0177(7) Uani 1 1 d . . .
B2A B 0.0848(3) 0.3509(5) 0.53366(16) 0.0210(8) Uani 1 1 d . . .
H2A H 0.1410 0.2529 0.5563 0.025 Uiso 1 1 calc R . .
B3A B 0.1339(3) 0.5294(5) 0.49008(16) 0.0185(8) Uani 1 1 d . . .
H3A H 0.2233 0.5503 0.4841 0.022 Uiso 1 1 calc R . .
B4A B 0.0430(3) 0.7212(5) 0.49226(16) 0.0183(8) Uani 1 1 d . . .
H4A H 0.0723 0.8676 0.4878 0.022 Uiso 1 1 calc R . .
B5A B -0.0637(3) 0.6622(5) 0.53694(17) 0.0216(8) Uani 1 1 d . . .
H5A H -0.1057 0.7697 0.5619 0.026 Uiso 1 1 calc R . .
B6A B -0.0359(3) 0.4357(5) 0.56374(17) 0.0207(8) Uani 1 1 d . . .
H6A H -0.0582 0.3952 0.6062 0.025 Uiso 1 1 calc R . .
C11A C 0.1410(3) 0.6743(4) 0.59446(13) 0.0175(7) Uani 1 1 d . . .
C12A C 0.2369(3) 0.5943(5) 0.61532(14) 0.0211(7) Uani 1 1 d . . .
F12A F 0.27220(16) 0.4300(3) 0.59705(9) 0.0323(5) Uani 1 1 d . . .
C13A C 0.3034(3) 0.6773(5) 0.65463(14) 0.0242(8) Uani 1 1 d . . .
F13A F 0.39192(17) 0.5844(3) 0.67175(9) 0.0357(6) Uani 1 1 d . . .
C14A C 0.2801(3) 0.8525(5) 0.67545(14) 0.0226(7) Uani 1 1 d . . .
C15A C 0.1858(3) 0.9337(5) 0.65503(15) 0.0233(8) Uani 1 1 d . . .
F15A F 0.15501(17) 1.1005(3) 0.67389(9) 0.0361(6) Uani 1 1 d . . .
C16A C 0.1191(3) 0.8497(5) 0.61641(14) 0.0213(7) Uani 1 1 d . . .
F16A F 0.03036(15) 0.9466(3) 0.60019(9) 0.0294(5) Uani 1 1 d . . .
C17A C 0.3538(3) 0.9484(5) 0.71720(15) 0.0274(8) Uani 1 1 d . . .
F17A F 0.3610(2) 1.1298(3) 0.70692(9) 0.0447(6) Uani 1 1 d . . .
F18A F 0.4538(2) 0.8851(4) 0.71792(13) 0.0727(10) Uani 1 1 d . . .
F19A F 0.3164(2) 0.9331(4) 0.76669(9) 0.0516(7) Uani 1 1 d . . .
C1B C 0.4216(3) 0.0327(4) 0.44821(13) 0.0175(7) Uani 1 1 d . . .
B2B B 0.4476(3) -0.1923(5) 0.47035(16) 0.0226(9) Uani 1 1 d . . .
H2B H 0.4123 -0.3198 0.4503 0.027 Uiso 1 1 calc R . .
B3B B 0.3664(3) -0.0375(5) 0.50849(16) 0.0214(8) Uani 1 1 d . . .
H3B H 0.2771 -0.0618 0.5136 0.026 Uiso 1 1 calc R . .
B4B B 0.4192(3) 0.1895(5) 0.50142(16) 0.0197(8) Uani 1 1 d . . .
H4B H 0.3649 0.3146 0.5018 0.024 Uiso 1 1 calc R . .
B5B B 0.5336(3) 0.1769(5) 0.45878(16) 0.0209(8) Uani 1 1 d . . .
H5B H 0.5556 0.2942 0.4311 0.025 Uiso 1 1 calc R . .
B6B B 0.5494(3) -0.0600(5) 0.43867(16) 0.0217(8) Uani 1 1 d . . .
H6B H 0.5808 -0.0988 0.3976 0.026 Uiso 1 1 calc R . .
C11B C 0.3415(3) 0.0723(4) 0.40063(13) 0.0180(7) Uani 1 1 d . . .
C12B C 0.2692(3) -0.0600(4) 0.37897(14) 0.0209(7) Uani 1 1 d . . .
F12B F 0.26709(16) -0.2333(3) 0.39921(8) 0.0299(5) Uani 1 1 d . . .
C13B C 0.1936(3) -0.0226(4) 0.33769(14) 0.0200(7) Uani 1 1 d . . .
F13B F 0.12864(17) -0.1634(3) 0.32097(9) 0.0325(5) Uani 1 1 d . . .
C14B C 0.1836(3) 0.1508(5) 0.31393(14) 0.0222(7) Uani 1 1 d . . .
C15B C 0.2556(3) 0.2841(5) 0.33509(14) 0.0233(8) Uani 1 1 d . . .
F15B F 0.24969(18) 0.4578(3) 0.31507(9) 0.0360(6) Uani 1 1 d . . .
C16B C 0.3307(3) 0.2475(4) 0.37611(14) 0.0224(8) Uani 1 1 d . . .
F16B F 0.39148(17) 0.3919(3) 0.39290(9) 0.0330(5) Uani 1 1 d . . .
C17B C 0.0966(3) 0.2053(5) 0.27255(15) 0.0270(8) Uani 1 1 d . . .
F17B F 0.0396(2) 0.0627(3) 0.25326(10) 0.0496(7) Uani 1 1 d . . .
F18B F 0.13757(17) 0.2925(3) 0.23010(8) 0.0327(5) Uani 1 1 d . . .
F19B F 0.02643(17) 0.3232(3) 0.29516(9) 0.0409(6) Uani 1 1 d . . .

loop_
_atom_site_aniso_label
_atom_site_aniso_U_11
_atom_site_aniso_U_22
_atom_site_aniso_U_33
_atom_site_aniso_U_23
_atom_site_aniso_U_13
_atom_site_aniso_U_12
C1A 0.0164(16) 0.0117(15) 0.0250(18) 0.0001(13) 0.0028(14) -0.0002(13)
B2A 0.0204(19) 0.0132(18) 0.029(2) 0.0027(15) 0.0010(17) 0.0002(15)
B3A 0.0129(17) 0.0165(18) 0.026(2) -0.0005(15) 0.0031(15) 0.0024(15)
B4A 0.0148(18) 0.0140(18) 0.026(2) 0.0019(15) 0.0006(15) -0.0005(14)
B5A 0.0171(18) 0.0155(18) 0.032(2) -0.0014(16) 0.0018(17) -0.0010(15)
B6A 0.0162(18) 0.0179(19) 0.028(2) 0.0010(16) 0.0013(16) -0.0061(15)
C11A 0.0164(16) 0.0159(16) 0.0202(17) 0.0011(13) 0.0025(13) -0.0019(13)
C12A 0.0210(17) 0.0162(16) 0.0263(19) -0.0007(13) 0.0056(15) 0.0010(14)
F12A 0.0248(11) 0.0234(11) 0.0481(13) -0.0118(9) -0.0093(10) 0.0097(9)
C13A 0.0204(18) 0.0277(19) 0.0244(19) 0.0036(15) -0.0018(15) 0.0017(15)
F13A 0.0293(12) 0.0310(12) 0.0457(14) -0.0048(10) -0.0158(10) 0.0067(9)
C14A 0.0219(18) 0.0234(18) 0.0229(18) -0.0026(14) 0.0034(14) -0.0064(15)
C15A 0.0211(17) 0.0161(17) 0.033(2) -0.0058(14) 0.0060(15) -0.0023(14)
F15A 0.0316(12) 0.0239(11) 0.0527(14) -0.0180(10) -0.0011(10) 0.0006(9)
C16A 0.0191(17) 0.0190(17) 0.0257(19) 0.0027(14) 0.0010(14) 0.0004(14)
F16A 0.0226(10) 0.0165(10) 0.0485(13) -0.0061(9) -0.0062(9) 0.0048(8)
C17A 0.027(2) 0.027(2) 0.027(2) -0.0043(15) 0.0009(16) -0.0028(16)
F17A 0.0597(16) 0.0313(13) 0.0419(14) 0.0034(10) -0.0166(12) -0.0213(12)
F18A 0.0290(13) 0.080(2) 0.108(2) -0.0641(19) -0.0245(15) 0.0137(14)
F19A 0.0773(18) 0.0546(16) 0.0227(13) -0.0025(11) 0.0004(12) -0.0291(14)
C1B 0.0184(16) 0.0111(15) 0.0231(18) -0.0004(13) 0.0009(14) -0.0010(13)
B2B 0.023(2) 0.0139(18) 0.031(2) -0.0007(16) -0.0050(17) 0.0007(15)
B3B 0.0130(18) 0.022(2) 0.029(2) 0.0035(16) 0.0043(16) -0.0031(15)
B4B 0.0184(19) 0.0127(18) 0.028(2) -0.0013(15) 0.0019(16) 0.0010(15)
B5B 0.0148(18) 0.0181(19) 0.030(2) 0.0043(16) 0.0010(16) -0.0026(15)
B6B 0.0185(19) 0.023(2) 0.024(2) 0.0003(16) 0.0020(16) 0.0053(16)
C11B 0.0148(16) 0.0157(16) 0.0237(18) -0.0004(13) 0.0018(13) 0.0013(13)
C12B 0.0211(17) 0.0161(17) 0.0258(19) 0.0044(13) 0.0027(14) -0.0044(14)
F12B 0.0308(11) 0.0166(10) 0.0416(13) 0.0104(9) -0.0114(9) -0.0098(9)
C13B 0.0176(17) 0.0180(16) 0.0243(18) -0.0007(13) 0.0005(14) -0.0068(14)
F13B 0.0323(12) 0.0229(11) 0.0412(13) 0.0069(9) -0.0132(10) -0.0116(9)
C14B 0.0177(17) 0.0236(18) 0.0251(19) 0.0026(14) 0.0001(14) 0.0000(14)
C15B 0.0236(18) 0.0136(16) 0.033(2) 0.0042(14) -0.0008(15) 0.0025(14)
F15B 0.0410(13) 0.0162(10) 0.0497(14) 0.0088(9) -0.0158(10) -0.0023(9)
C16B 0.0225(18) 0.0125(16) 0.032(2) -0.0024(14) -0.0016(15) -0.0032(13)
F16B 0.0364(12) 0.0115(10) 0.0498(14) 0.0011(9) -0.0166(10) -0.0038(9)
C17B 0.0271(19) 0.0247(19) 0.029(2) 0.0049(15) -0.0018(16) -0.0026(16)
F17B 0.0516(15) 0.0380(14) 0.0570(16) 0.0153(12) -0.0318(13) -0.0198(12)
F18B 0.0350(12) 0.0368(12) 0.0264(12) 0.0110(9) 0.0006(9) -0.0026(10)
F19B 0.0273(12) 0.0567(15) 0.0386(13) 0.0101(11) 0.0011(10) 0.0194(11)

loop_
_atom_type_symbol
_atom_type_description
_atom_type_scat_dispersion_real
_atom_type_scat_dispersion_imag
_atom_type_scat_source
C C 0.0033 0.0016 'International Tables Vol C Tables 4.2.6.8 and 6.1.1.4'
H H 0.0000 0.0000 'International Tables Vol C Tables 4.2.6.8 and 6.1.1.4'
B B 0.0013 0.0007 'International Tables Vol C Tables 4.2.6.8 and 6.1.1.4'
F F 0.0171 0.0103 'International Tables Vol C Tables 4.2.6.8 and 6.1.1.4'

loop_
_geom_angle_atom_site_label_1
_geom_angle_atom_site_label_2
_geom_angle_atom_site_label_3
_geom_angle
_geom_angle_site_symmetry_1
_geom_angle_site_symmetry_3
_geom_angle_publ_flag
C11A C1A B3A 116.3(3) . . ?
C11A C1A B4A 116.1(3) . . ?
B3A C1A B4A 62.1(2) . . ?
C11A C1A B6A 122.0(3) . . ?
B3A C1A B6A 112.8(3) . . ?
B4A C1A B6A 112.9(2) . . ?
C11A C1A B2A 120.2(3) . . ?
B3A C1A B2A 62.0(2) . . ?
B4A C1A B2A 112.7(3) . . ?
B6A C1A B2A 61.6(2) . . ?
C11A C1A B5A 120.5(3) . . ?
B3A C1A B5A 112.2(3) . . ?
B4A C1A B5A 61.8(2) . . ?
B6A C1A B5A 61.7(2) . . ?
B2A C1A B5A 111.7(3) . . ?
B5A B2A C1A 105.0(3) 3_566 . ?
B5A B2A B4A 61.5(2) 3_566 3_566 ?
C1A B2A B4A 105.6(3) . 3_566 ?
B5A B2A B6A 109.2(3) 3_566 . ?
C1A B2A B6A 58.9(2) . . ?
B4A B2A B6A 60.3(2) 3_566 . ?
B5A B2A B3A 59.3(2) 3_566 . ?
C1A B2A B3A 58.3(2) . . ?
B4A B2A B3A 108.3(3) 3_566 . ?
B6A B2A B3A 107.5(3) . . ?
B5A B2A H2A 121.7 3_566 . ?
C1A B2A H2A 124.6 . . ?
B4A B2A H2A 121.4 3_566 . ?
B6A B2A H2A 121.2 . . ?
B3A B2A H2A 122.2 . . ?
C1A B3A B5A 105.9(3) . 3_566 ?
C1A B3A B6A 106.0(3) . 3_566 ?
B5A B3A B6A 61.1(2) 3_566 3_566 ?
C1A B3A B4A 59.1(2) . . ?
B5A B3A B4A 108.8(3) 3_566 . ?
B6A B3A B4A 60.0(2) 3_566 . ?
C1A B3A B2A 59.7(2) . . ?
B5A B3A B2A 59.0(2) 3_566 . ?
B6A B3A B2A 108.1(3) 3_566 . ?
B4A B3A B2A 108.5(3) . . ?
C1A B3A H3A 123.6 . . ?
B5A B3A H3A 121.9 3_566 . ?
B6A B3A H3A 121.8 3_566 . ?
B4A B3A H3A 121.2 . . ?
B2A B3A H3A 121.7 . . ?
C1A B4A B2A 105.8(2) . 3_566 ?
C1A B4A B6A 105.6(3) . 3_566 ?
B2A B4A B6A 60.7(2) 3_566 3_566 ?
C1A B4A B3A 58.8(2) . . ?
B2A B4A B3A 108.3(3) 3_566 . ?
B6A B4A B3A 59.8(2) 3_566 . ?
C1A B4A B5A 59.7(2) . . ?
B2A B4A B5A 59.0(2) 3_566 . ?
B6A B4A B5A 107.6(3) 3_566 . ?
B3A B4A B5A 107.9(3) . . ?
C1A B4A H4A 123.7 . . ?
B2A B4A H4A 122.1 3_566 . ?
B6A B4A H4A 122.1 3_566 . ?
B3A B4A H4A 121.6 . . ?
B5A B4A H4A 121.9 . . ?
B2A B5A B3A 61.7(2) 3_566 3_566 ?
B2A B5A C1A 105.4(3) 3_566 . ?
B3A B5A C1A 105.5(3) 3_566 . ?
B2A B5A B4A 59.6(2) 3_566 . ?
B3A B5A B4A 108.7(3) 3_566 . ?
C1A B5A B4A 58.5(2) . . ?
B2A B5A B6A 109.6(3) 3_566 . ?
B3A B5A B6A 60.2(2) 3_566 . ?
C1A B5A B6A 58.81(19) . . ?
B4A B5A B6A 107.9(3) . . ?
B2A B5A H5A 121.3 3_566 . ?
B3A B5A H5A 121.4 3_566 . ?
C1A B5A H5A 124.6 . . ?
B4A B5A H5A 121.9 . . ?
B6A B5A H5A 121.2 . . ?
C1A B6A B3A 104.9(3) . 3_566 ?
C1A B6A B4A 105.1(3) . 3_566 ?
B3A B6A B4A 60.2(2) 3_566 3_566 ?
C1A B6A B2A 59.5(2) . . ?
B3A B6A B2A 107.2(3) 3_566 . ?
B4A B6A B2A 59.0(2) 3_566 . ?
C1A B6A B5A 59.5(2) . . ?
B3A B6A B5A 58.7(2) 3_566 . ?
B4A B6A B5A 107.1(3) 3_566 . ?
B2A B6A B5A 108.2(3) . . ?
C1A B6A H6A 123.8 . . ?
B3A B6A H6A 122.9 3_566 . ?
B4A B6A H6A 122.8 3_566 . ?
B2A B6A H6A 121.7 . . ?
B5A B6A H6A 121.8 . . ?
C12A C11A C16A 113.8(3) . . ?
C12A C11A C1A 123.3(3) . . ?
C16A C11A C1A 122.8(3) . . ?
F12A C12A C13A 115.1(3) . . ?
F12A C12A C11A 121.5(3) . . ?
C13A C12A C11A 123.4(3) . . ?
F13A C13A C12A 117.4(3) . . ?
F13A C13A C14A 121.0(3) . . ?
C12A C13A C14A 121.6(3) . . ?
C15A C14A C13A 115.7(3) . . ?
C15A C14A C17A 122.0(3) . . ?
C13A C14A C17A 122.4(3) . . ?
F15A C15A C16A 117.5(3) . . ?
F15A C15A C14A 119.9(3) . . ?
C16A C15A C14A 122.6(3) . . ?
F16A C16A C15A 115.8(3) . . ?
F16A C16A C11A 121.3(3) . . ?
C15A C16A C11A 123.0(3) . . ?
F18A C17A F19A 108.3(3) . . ?
F18A C17A F17A 106.0(3) . . ?
F19A C17A F17A 106.4(3) . . ?
F18A C17A C14A 113.0(3) . . ?
F19A C17A C14A 111.5(3) . . ?
F17A C17A C14A 111.3(3) . . ?
C11B C1B B3B 116.6(3) . . ?
C11B C1B B4B 115.3(3) . . ?
B3B C1B B4B 61.9(2) . . ?
C11B C1B B6B 122.3(3) . . ?
B3B C1B B6B 112.8(3) . . ?
B4B C1B B6B 113.1(3) . . ?
C11B C1B B2B 121.4(3) . . ?
B3B C1B B2B 62.1(2) . . ?
B4B C1B B2B 112.6(3) . . ?
B6B C1B B2B 61.5(2) . . ?
C11B C1B B5B 119.3(3) . . ?
B3B C1B B5B 112.4(3) . . ?
B4B C1B B5B 61.8(2) . . ?
B6B C1B B5B 62.1(2) . . ?
B2B C1B B5B 112.1(2) . . ?
C1B B2B B5B 105.5(3) . 3_656 ?
C1B B2B B4B 105.8(3) . 3_656 ?
B5B B2B B4B 61.1(2) 3_656 3_656 ?
C1B B2B B6B 59.1(2) . . ?
B5B B2B B6B 109.1(3) 3_656 . ?
B4B B2B B6B 60.2(2) 3_656 . ?
C1B B2B B3B 58.5(2) . . ?
B5B B2B B3B 59.9(2) 3_656 . ?
B4B B2B B3B 108.5(3) 3_656 . ?
B6B B2B B3B 107.9(3) . . ?
C1B B2B H2B 124.3 . . ?
B5B B2B H2B 121.6 3_656 . ?
B4B B2B H2B 121.6 3_656 . ?
B6B B2B H2B 121.2 . . ?
B3B B2B H2B 121.8 . . ?
C1B B3B B5B 105.6(3) . 3_656 ?
C1B B3B B4B 59.2(2) . . ?
B5B B3B B4B 108.6(3) 3_656 . ?
C1B B3B B6B 105.8(3) . 3_656 ?
B5B B3B B6B 60.8(2) 3_656 3_656 ?
B4B B3B B6B 59.9(2) . 3_656 ?
C1B B3B B2B 59.5(2) . . ?
B5B B3B B2B 59.1(2) 3_656 . ?
B4B B3B B2B 108.3(3) . . ?
B6B B3B B2B 107.9(3) 3_656 . ?
C1B B3B H3B 123.7 . . ?
B5B B3B H3B 122.1 3_656 . ?
B4B B3B H3B 121.2 . . ?
B6B B3B H3B 122.0 3_656 . ?
B2B B3B H3B 121.8 . . ?
C1B B4B B2B 105.5(3) . 3_656 ?
C1B B4B B6B 105.7(3) . 3_656 ?
B2B B4B B6B 60.4(2) 3_656 3_656 ?
C1B B4B B3B 58.9(2) . . ?
B2B B4B B3B 108.2(3) 3_656 . ?
B6B B4B B3B 60.1(2) 3_656 . ?
C1B B4B B5B 59.4(2) . . ?
B2B B4B B5B 59.2(2) 3_656 . ?
B6B B4B B5B 107.7(3) 3_656 . ?
B3B B4B B5B 108.0(3) . . ?
C1B B4B H4B 123.9 . . ?
B2B B4B H4B 122.3 3_656 . ?
B6B B4B H4B 122.1 3_656 . ?
B3B B4B H4B 121.4 . . ?
B5B B4B H4B 121.8 . . ?
C1B B5B B2B 105.4(3) . 3_656 ?
C1B B5B B3B 105.3(3) . 3_656 ?
B2B B5B B3B 61.1(2) 3_656 3_656 ?
C1B B5B B4B 58.7(2) . . ?
B2B B5B B4B 59.7(2) 3_656 . ?
B3B B5B B4B 108.4(3) 3_656 . ?
C1B B5B B6B 58.7(2) . . ?
B2B B5B B6B 108.8(3) 3_656 . ?
B3B B5B B6B 60.0(2) 3_656 . ?
B4B B5B B6B 107.8(3) . . ?
C1B B5B H5B 124.5 . . ?
B2B B5B H5B 121.7 3_656 . ?
B3B B5B H5B 121.8 3_656 . ?
B4B B5B H5B 121.7 . . ?
B6B B5B H5B 121.5 . . ?
C1B B6B B4B 105.4(3) . 3_656 ?
C1B B6B B2B 59.4(2) . . ?
B4B B6B B2B 59.4(2) 3_656 . ?
C1B B6B B3B 105.0(3) . 3_656 ?
B4B B6B B3B 60.0(2) 3_656 3_656 ?
B2B B6B B3B 107.3(3) . 3_656 ?
C1B B6B B5B 59.1(2) . . ?
B4B B6B B5B 107.4(3) 3_656 . ?
B2B B6B B5B 108.0(3) . . ?
B3B B6B B5B 59.2(2) 3_656 . ?
C1B B6B H6B 123.8 . . ?
B4B B6B H6B 122.5 3_656 . ?
B2B B6B H6B 121.7 . . ?
B3B B6B H6B 122.8 3_656 . ?
B5B B6B H6B 121.8 . . ?
C12B C11B C16B 113.7(3) . . ?
C12B C11B C1B 123.2(3) . . ?
C16B C11B C1B 123.0(3) . . ?
F12B C12B C13B 115.6(3) . . ?
F12B C12B C11B 121.0(3) . . ?
C13B C12B C11B 123.4(3) . . ?
F13B C13B C12B 117.0(3) . . ?
F13B C13B C14B 120.7(3) . . ?
C12B C13B C14B 122.3(3) . . ?
C13B C14B C15B 114.9(3) . . ?
C13B C14B C17B 124.9(3) . . ?
C15B C14B C17B 119.9(3) . . ?
F15B C15B C16B 118.3(3) . . ?
F15B C15B C14B 118.7(3) . . ?
C16B C15B C14B 123.0(3) . . ?
F16B C16B C15B 115.6(3) . . ?
F16B C16B C11B 121.7(3) . . ?
C15B C16B C11B 122.7(3) . . ?
F17B C17B F18B 107.4(3) . . ?
F17B C17B F19B 107.4(3) . . ?
F18B C17B F19B 106.7(3) . . ?
F17B C17B C14B 113.3(3) . . ?
F18B C17B C14B 111.9(3) . . ?
F19B C17B C14B 109.9(3) . . ?

loop_
_geom_bond_atom_site_label_1
_geom_bond_atom_site_label_2
_geom_bond_distance
_geom_bond_site_symmetry_2
_geom_bond_publ_flag
C1A C11A 1.519(4) . ?
C1A B3A 1.719(5) . ?
C1A B4A 1.724(5) . ?
C1A B6A 1.733(5) . ?
C1A B2A 1.745(5) . ?
C1A B5A 1.745(5) . ?
B2A B5A 1.737(6) 3_566 ?
B2A B4A 1.749(5) 3_566 ?
B2A B6A 1.780(5) . ?
B2A B3A 1.785(5) . ?
B2A H2A 1.1200 . ?
B3A B5A 1.743(5) 3_566 ?
B3A B6A 1.770(5) 3_566 ?
B3A B4A 1.776(5) . ?
B3A H3A 1.1200 . ?
B4A B2A 1.749(5) 3_566 ?
B4A B6A 1.773(5) 3_566 ?
B4A B5A 1.781(5) . ?
B4A H4A 1.1200 . ?
B5A B2A 1.737(6) 3_566 ?
B5A B3A 1.743(5) 3_566 ?
B5A B6A 1.785(5) . ?
B5A H5A 1.1200 . ?
B6A B3A 1.770(5) 3_566 ?
B6A B4A 1.773(5) 3_566 ?
B6A H6A 1.1200 . ?
C11A C12A 1.390(5) . ?
C11A C16A 1.400(5) . ?
C12A F12A 1.340(4) . ?
C12A C13A 1.376(5) . ?
C13A F13A 1.330(4) . ?
C13A C14A 1.392(5) . ?
C14A C15A 1.374(5) . ?
C14A C17A 1.507(5) . ?
C15A F15A 1.343(4) . ?
C15A C16A 1.368(5) . ?
C16A F16A 1.341(4) . ?
C17A F18A 1.307(4) . ?
C17A F19A 1.310(4) . ?
C17A F17A 1.332(4) . ?
C1B C11B 1.523(4) . ?
C1B B3B 1.715(5) . ?
C1B B4B 1.721(5) . ?
C1B B6B 1.726(5) . ?
C1B B2B 1.733(5) . ?
C1B B5B 1.734(5) . ?
B2B B5B 1.742(6) 3_656 ?
B2B B4B 1.751(5) 3_656 ?
B2B B6B 1.768(6) . ?
B2B B3B 1.777(6) . ?
B2B H2B 1.1200 . ?
B3B B5B 1.756(5) 3_656 ?
B3B B4B 1.767(5) . ?
B3B B6B 1.770(6) 3_656 ?
B3B H3B 1.1200 . ?
B4B B2B 1.751(5) 3_656 ?
B4B B6B 1.766(5) 3_656 ?
B4B B5B 1.775(5) . ?
B4B H4B 1.1200 . ?
B5B B2B 1.742(6) 3_656 ?
B5B B3B 1.756(5) 3_656 ?
B5B B6B 1.786(5) . ?
B5B H5B 1.1200 . ?
B6B B4B 1.766(5) 3_656 ?
B6B B3B 1.770(6) 3_656 ?
B6B H6B 1.1200 . ?
C11B C12B 1.394(4) . ?
C11B C16B 1.400(5) . ?
C12B F12B 1.342(4) . ?
C12B C13B 1.374(5) . ?
C13B F13B 1.344(4) . ?
C13B C14B 1.380(5) . ?
C14B C15B 1.391(5) . ?
C14B C17B 1.497(5) . ?
C15B F15B 1.343(4) . ?
C15B C16B 1.364(5) . ?
C16B F16B 1.334(4) . ?
C17B F17B 1.320(4) . ?
C17B F18B 1.324(4) . ?
C17B F19B 1.340(4) . ?

loop_
_geom_torsion_atom_site_label_1
_geom_torsion_atom_site_label_2
_geom_torsion_atom_site_label_3
_geom_torsion_atom_site_label_4
_geom_torsion
_geom_torsion_site_symmetry_1
_geom_torsion_site_symmetry_2
_geom_torsion_site_symmetry_3
_geom_torsion_site_symmetry_4
_geom_torsion_publ_flag
C11A C1A B2A B5A -143.8(3) . . . 3_566 ?
B3A C1A B2A B5A -38.1(2) . . . 3_566 ?
B4A C1A B2A B5A -1.0(3) . . . 3_566 ?
B6A C1A B2A B5A 103.7(3) . . . 3_566 ?
B5A C1A B2A B5A 66.3(3) . . . 3_566 ?
C11A C1A B2A B4A 152.2(3) . . . 3_566 ?
B3A C1A B2A B4A -102.1(3) . . . 3_566 ?
B4A C1A B2A B4A -65.0(3) . . . 3_566 ?
B6A C1A B2A B4A 39.7(2) . . . 3_566 ?
B5A C1A B2A B4A 2.4(3) . . . 3_566 ?
C11A C1A B2A B6A 112.5(3) . . . . ?
B3A C1A B2A B6A -141.8(3) . . . . ?
B4A C1A B2A B6A -104.7(3) . . . . ?
B5A C1A B2A B6A -37.3(3) . . . . ?
C11A C1A B2A B3A -105.7(3) . . . . ?
B4A C1A B2A B3A 37.1(2) . . . . ?
B6A C1A B2A B3A 141.8(3) . . . . ?
B5A C1A B2A B3A 104.5(3) . . . . ?
C11A C1A B3A B5A 150.1(3) . . . 3_566 ?
B4A C1A B3A B5A -102.8(3) . . . 3_566 ?
B6A C1A B3A B5A 2.1(3) . . . 3_566 ?
B2A C1A B3A B5A 38.2(2) . . . 3_566 ?
B5A C1A B3A B5A -65.4(3) . . . 3_566 ?
C11A C1A B3A B6A -146.1(3) . . . 3_566 ?
B4A C1A B3A B6A -39.0(2) . . . 3_566 ?
B6A C1A B3A B6A 65.8(3) . . . 3_566 ?
B2A C1A B3A B6A 101.9(3) . . . 3_566 ?
B5A C1A B3A B6A -1.6(3) . . . 3_566 ?
C11A C1A B3A B4A -107.1(3) . . . . ?
B6A C1A B3A B4A 104.8(3) . . . . ?
B2A C1A B3A B4A 140.9(3) . . . . ?
B5A C1A B3A B4A 37.4(2) . . . . ?
C11A C1A B3A B2A 111.9(3) . . . . ?
B4A C1A B3A B2A -140.9(3) . . . . ?
B6A C1A B3A B2A -36.1(2) . . . . ?
B5A C1A B3A B2A -103.6(3) . . . . ?
B5A B2A B3A C1A 136.1(3) 3_566 . . . ?
B4A B2A B3A C1A 97.4(3) 3_566 . . . ?
B6A B2A B3A C1A 33.7(2) . . . . ?
C1A B2A B3A B5A -136.1(3) . . . 3_566 ?
B4A B2A B3A B5A -38.7(3) 3_566 . . 3_566 ?
B6A B2A B3A B5A -102.4(3) . . . 3_566 ?
B5A B2A B3A B6A 37.8(3) 3_566 . . 3_566 ?
C1A B2A B3A B6A -98.3(3) . . . 3_566 ?
B4A B2A B3A B6A -0.9(3) 3_566 . . 3_566 ?
B6A B2A B3A B6A -64.6(3) . . . 3_566 ?
B5A B2A B3A B4A 101.3(3) 3_566 . . . ?
C1A B2A B3A B4A -34.8(2) . . . . ?
B4A B2A B3A B4A 62.6(4) 3_566 . . . ?
B6A B2A B3A B4A -1.1(3) . . . . ?
C11A C1A B4A B2A -150.5(3) . . . 3_566 ?
B3A C1A B4A B2A 102.2(3) . . . 3_566 ?
B6A C1A B4A B2A -2.4(3) . . . 3_566 ?
B2A C1A B4A B2A 65.1(3) . . . 3_566 ?
B5A C1A B4A B2A -38.2(2) . . . 3_566 ?
C11A C1A B4A B6A 146.2(3) . . . 3_566 ?
B3A C1A B4A B6A 38.8(2) . . . 3_566 ?
B6A C1A B4A B6A -65.7(3) . . . 3_566 ?
B2A C1A B4A B6A 1.7(3) . . . 3_566 ?
B5A C1A B4A B6A -101.6(3) . . . 3_566 ?
C11A C1A B4A B3A 107.3(3) . . . . ?
B6A C1A B4A B3A -104.6(3) . . . . ?
B2A C1A B4A B3A -37.1(2) . . . . ?
B5A C1A B4A B3A -140.4(3) . . . . ?
C11A C1A B4A B5A -112.3(3) . . . . ?
B3A C1A B4A B5A 140.4(3) . . . . ?
B6A C1A B4A B5A 35.8(3) . . . . ?
B2A C1A B4A B5A 103.3(3) . . . . ?
B5A B3A B4A C1A 97.6(3) 3_566 . . . ?
B6A B3A B4A C1A 135.7(3) 3_566 . . . ?
B2A B3A B4A C1A 35.0(2) . . . . ?
C1A B3A B4A B2A -97.7(3) . . . 3_566 ?
B5A B3A B4A B2A -0.1(4) 3_566 . . 3_566 ?
B6A B3A B4A B2A 38.0(3) 3_566 . . 3_566 ?
B2A B3A B4A B2A -62.7(4) . . . 3_566 ?
C1A B3A B4A B6A -135.7(3) . . . 3_566 ?
B5A B3A B4A B6A -38.1(3) 3_566 . . 3_566 ?
B2A B3A B4A B6A -100.7(3) . . . 3_566 ?
C1A B3A B4A B5A -35.3(2) . . . . ?
B5A B3A B4A B5A 62.3(4) 3_566 . . . ?
B6A B3A B4A B5A 100.3(3) 3_566 . . . ?
B2A B3A B4A B5A -0.3(3) . . . . ?
C11A C1A B5A B2A 143.7(3) . . . 3_566 ?
B3A C1A B5A B2A 0.9(3) . . . 3_566 ?
B4A C1A B5A B2A 38.4(2) . . . 3_566 ?
B6A C1A B5A B2A -103.9(3) . . . 3_566 ?
B2A C1A B5A B2A -66.6(3) . . . 3_566 ?
C11A C1A B5A B3A -152.0(3) . . . 3_566 ?
B3A C1A B5A B3A 65.2(3) . . . 3_566 ?
B4A C1A B5A B3A 102.7(3) . . . 3_566 ?
B6A C1A B5A B3A -39.6(3) . . . 3_566 ?
B2A C1A B5A B3A -2.3(4) . . . 3_566 ?
C11A C1A B5A B4A 105.3(3) . . . . ?
B3A C1A B5A B4A -37.5(2) . . . . ?
B6A C1A B5A B4A -142.3(3) . . . . ?
B2A C1A B5A B4A -105.0(3) . . . . ?
C11A C1A B5A B6A -112.4(3) . . . . ?
B3A C1A B5A B6A 104.8(3) . . . . ?
B4A C1A B5A B6A 142.3(3) . . . . ?
B2A C1A B5A B6A 37.3(3) . . . . ?
C1A B4A B5A B2A -136.0(3) . . . 3_566 ?
B6A B4A B5A B2A -37.9(2) 3_566 . . 3_566 ?
B3A B4A B5A B2A -101.0(3) . . . 3_566 ?
C1A B4A B5A B3A -97.1(3) . . . 3_566 ?
B2A B4A B5A B3A 38.9(2) 3_566 . . 3_566 ?
B6A B4A B5A B3A 1.0(3) 3_566 . . 3_566 ?
B3A B4A B5A B3A -62.2(4) . . . 3_566 ?
B2A B4A B5A C1A 136.0(3) 3_566 . . . ?
B6A B4A B5A C1A 98.1(3) 3_566 . . . ?
B3A B4A B5A C1A 35.0(2) . . . . ?
C1A B4A B5A B6A -33.4(2) . . . . ?
B2A B4A B5A B6A 102.6(3) 3_566 . . . ?
B6A B4A B5A B6A 64.7(3) 3_566 . . . ?
B3A B4A B5A B6A 1.6(3) . . . . ?
C11A C1A B6A B3A 148.9(3) . . . 3_566 ?
B3A C1A B6A B3A -65.2(3) . . . 3_566 ?
B4A C1A B6A B3A 2.9(3) . . . 3_566 ?
B2A C1A B6A B3A -101.5(3) . . . 3_566 ?
B5A C1A B6A B3A 38.7(2) . . . 3_566 ?
C11A C1A B6A B4A -148.6(3) . . . 3_566 ?
B3A C1A B6A B4A -2.6(3) . . . 3_566 ?
B4A C1A B6A B4A 65.4(3) . . . 3_566 ?
B2A C1A B6A B4A -39.0(2) . . . 3_566 ?
B5A C1A B6A B4A 101.3(3) . . . 3_566 ?
C11A C1A B6A B2A -109.7(3) . . . . ?
B3A C1A B6A B2A 36.3(3) . . . . ?
B4A C1A B6A B2A 104.4(3) . . . . ?
B5A C1A B6A B2A 140.2(3) . . . . ?
C11A C1A B6A B5A 110.1(3) . . . . ?
B3A C1A B6A B5A -103.9(3) . . . . ?
B4A C1A B6A B5A -35.8(3) . . . . ?
B2A C1A B6A B5A -140.2(3) . . . . ?
B5A B2A B6A C1A -96.3(3) 3_566 . . . ?
B4A B2A B6A C1A -134.9(3) 3_566 . . . ?
B3A B2A B6A C1A -33.4(2) . . . . ?
B5A B2A B6A B3A 1.2(3) 3_566 . . 3_566 ?
C1A B2A B6A B3A 97.5(3) . . . 3_566 ?
B4A B2A B6A B3A -37.4(2) 3_566 . . 3_566 ?
B3A B2A B6A B3A 64.0(3) . . . 3_566 ?
B5A B2A B6A B4A 38.6(2) 3_566 . . 3_566 ?
C1A B2A B6A B4A 134.9(3) . . . 3_566 ?
B3A B2A B6A B4A 101.4(3) . . . 3_566 ?
B5A B2A B6A B5A -60.8(3) 3_566 . . . ?
C1A B2A B6A B5A 35.5(2) . . . . ?
B4A B2A B6A B5A -99.4(3) 3_566 . . . ?
B3A B2A B6A B5A 2.0(3) . . . . ?
B2A B5A B6A C1A 96.5(3) 3_566 . . . ?
B3A B5A B6A C1A 135.0(3) 3_566 . . . ?
B4A B5A B6A C1A 33.3(2) . . . . ?
B2A B5A B6A B3A -38.4(3) 3_566 . . 3_566 ?
C1A B5A B6A B3A -135.0(3) . . . 3_566 ?
B4A B5A B6A B3A -101.7(3) . . . 3_566 ?
B2A B5A B6A B4A -1.2(3) 3_566 . . 3_566 ?
B3A B5A B6A B4A 37.3(2) 3_566 . . 3_566 ?
C1A B5A B6A B4A -97.7(3) . . . 3_566 ?
B4A B5A B6A B4A -64.4(3) . . . 3_566 ?
B2A B5A B6A B2A 61.0(3) 3_566 . . . ?
B3A B5A B6A B2A 99.5(3) 3_566 . . . ?
C1A B5A B6A B2A -35.5(2) . . . . ?
B4A B5A B6A B2A -2.2(3) . . . . ?
B3A C1A C11A C12A -54.4(4) . . . . ?
B4A C1A C11A C12A -124.6(3) . . . . ?
B6A C1A C11A C12A 90.4(4) . . . . ?
B2A C1A C11A C12A 17.0(5) . . . . ?
B5A C1A C11A C12A 164.2(3) . . . . ?
B3A C1A C11A C16A 121.6(3) . . . . ?
B4A C1A C11A C16A 51.4(4) . . . . ?
B6A C1A C11A C16A -93.6(4) . . . . ?
B2A C1A C11A C16A -167.0(3) . . . . ?
B5A C1A C11A C16A -19.8(5) . . . . ?
C16A C11A C12A F12A -177.2(3) . . . . ?
C1A C11A C12A F12A -0.9(5) . . . . ?
C16A C11A C12A C13A 1.1(5) . . . . ?
C1A C11A C12A C13A 177.5(3) . . . . ?
F12A C12A C13A F13A -2.6(5) . . . . ?
C11A C12A C13A F13A 178.9(3) . . . . ?
F12A C12A C13A C14A 176.7(3) . . . . ?
C11A C12A C13A C14A -1.7(5) . . . . ?
F13A C13A C14A C15A -179.3(3) . . . . ?
C12A C13A C14A C15A 1.3(5) . . . . ?
F13A C13A C14A C17A 1.3(5) . . . . ?
C12A C13A C14A C17A -178.0(3) . . . . ?
C13A C14A C15A F15A 178.1(3) . . . . ?
C17A C14A C15A F15A -2.6(5) . . . . ?
C13A C14A C15A C16A -0.5(5) . . . . ?
C17A C14A C15A C16A 178.8(3) . . . . ?
F15A C15A C16A F16A 1.8(5) . . . . ?
C14A C15A C16A F16A -179.6(3) . . . . ?
F15A C15A C16A C11A -178.6(3) . . . . ?
C14A C15A C16A C11A 0.1(5) . . . . ?
C12A C11A C16A F16A 179.3(3) . . . . ?
C1A C11A C16A F16A 3.0(5) . . . . ?
C12A C11A C16A C15A -0.3(5) . . . . ?
C1A C11A C16A C15A -176.7(3) . . . . ?
C15A C14A C17A F18A -157.9(4) . . . . ?
C13A C14A C17A F18A 21.5(5) . . . . ?
C15A C14A C17A F19A 79.9(4) . . . . ?
C13A C14A C17A F19A -100.8(4) . . . . ?
C15A C14A C17A F17A -38.7(5) . . . . ?
C13A C14A C17A F17A 140.6(3) . . . . ?
C11B C1B B2B B5B -144.3(3) . . . 3_656 ?
B3B C1B B2B B5B -38.6(2) . . . 3_656 ?
B4B C1B B2B B5B -1.6(3) . . . 3_656 ?
B6B C1B B2B B5B 103.3(3) . . . 3_656 ?
B5B C1B B2B B5B 65.9(4) . . . 3_656 ?
C11B C1B B2B B4B 152.0(3) . . . 3_656 ?
B3B C1B B2B B4B -102.3(3) . . . 3_656 ?
B4B C1B B2B B4B -65.3(4) . . . 3_656 ?
B6B C1B B2B B4B 39.6(3) . . . 3_656 ?
B5B C1B B2B B4B 2.2(4) . . . 3_656 ?
C11B C1B B2B B6B 112.4(3) . . . . ?
B3B C1B B2B B6B -141.9(3) . . . . ?
B4B C1B B2B B6B -104.9(3) . . . . ?
B5B C1B B2B B6B -37.4(3) . . . . ?
C11B C1B B2B B3B -105.7(3) . . . . ?
B4B C1B B2B B3B 37.0(3) . . . . ?
B6B C1B B2B B3B 141.9(3) . . . . ?
B5B C1B B2B B3B 104.5(3) . . . . ?
C11B C1B B3B B5B 151.4(3) . . . 3_656 ?
B4B C1B B3B B5B -102.7(3) . . . 3_656 ?
B6B C1B B3B B5B 2.3(3) . . . 3_656 ?
B2B C1B B3B B5B 38.3(2) . . . 3_656 ?
B5B C1B B3B B5B -65.7(3) . . . 3_656 ?
C11B C1B B3B B4B -105.9(3) . . . . ?
B6B C1B B3B B4B 104.9(3) . . . . ?
B2B C1B B3B B4B 140.9(3) . . . . ?
B5B C1B B3B B4B 37.0(2) . . . . ?
C11B C1B B3B B6B -145.1(3) . . . 3_656 ?
B4B C1B B3B B6B -39.2(2) . . . 3_656 ?
B6B C1B B3B B6B 65.7(4) . . . 3_656 ?
B2B C1B B3B B6B 101.7(3) . . . 3_656 ?
B5B C1B B3B B6B -2.2(3) . . . 3_656 ?
C11B C1B B3B B2B 113.2(3) . . . . ?
B4B C1B B3B B2B -140.9(3) . . . . ?
B6B C1B B3B B2B -36.0(3) . . . . ?
B5B C1B B3B B2B -104.0(3) . . . . ?
B5B B2B B3B C1B 135.9(3) 3_656 . . . ?
B4B B2B B3B C1B 97.5(3) 3_656 . . . ?
B6B B2B B3B C1B 33.8(2) . . . . ?
C1B B2B B3B B5B -135.9(3) . . . 3_656 ?
B4B B2B B3B B5B -38.4(2) 3_656 . . 3_656 ?
B6B B2B B3B B5B -102.2(3) . . . 3_656 ?
C1B B2B B3B B4B -34.8(2) . . . . ?
B5B B2B B3B B4B 101.2(3) 3_656 . . . ?
B4B B2B B3B B4B 62.8(4) 3_656 . . . ?
B6B B2B B3B B4B -1.0(4) . . . . ?
C1B B2B B3B B6B -98.1(3) . . . 3_656 ?
B5B B2B B3B B6B 37.8(3) 3_656 . . 3_656 ?
B4B B2B B3B B6B -0.6(4) 3_656 . . 3_656 ?
B6B B2B B3B B6B -64.4(4) . . . 3_656 ?
C11B C1B B4B B2B -149.8(3) . . . 3_656 ?
B3B C1B B4B B2B 102.2(3) . . . 3_656 ?
B6B C1B B4B B2B -2.2(4) . . . 3_656 ?
B2B C1B B4B B2B 65.1(4) . . . 3_656 ?
B5B C1B B4B B2B -38.7(2) . . . 3_656 ?
C11B C1B B4B B6B 147.3(3) . . . 3_656 ?
B3B C1B B4B B6B 39.3(2) . . . 3_656 ?
B6B C1B B4B B6B -65.2(4) . . . 3_656 ?
B2B C1B B4B B6B 2.2(3) . . . 3_656 ?
B5B C1B B4B B6B -101.6(3) . . . 3_656 ?
C11B C1B B4B B3B 108.0(3) . . . . ?
B6B C1B B4B B3B -104.5(3) . . . . ?
B2B C1B B4B B3B -37.1(3) . . . . ?
B5B C1B B4B B3B -140.9(3) . . . . ?
C11B C1B B4B B5B -111.1(3) . . . . ?
B3B C1B B4B B5B 140.9(3) . . . . ?
B6B C1B B4B B5B 36.4(3) . . . . ?
B2B C1B B4B B5B 103.8(3) . . . . ?
B5B B3B B4B C1B 97.5(3) 3_656 . . . ?
B6B B3B B4B C1B 135.3(3) 3_656 . . . ?
B2B B3B B4B C1B 34.9(2) . . . . ?
C1B B3B B4B B2B -97.4(3) . . . 3_656 ?
B5B B3B B4B B2B 0.1(4) 3_656 . . 3_656 ?
B6B B3B B4B B2B 37.9(3) 3_656 . . 3_656 ?
B2B B3B B4B B2B -62.6(4) . . . 3_656 ?
C1B B3B B4B B6B -135.3(3) . . . 3_656 ?
B5B B3B B4B B6B -37.8(3) 3_656 . . 3_656 ?
B2B B3B B4B B6B -100.5(3) . . . 3_656 ?
C1B B3B B4B B5B -34.8(2) . . . . ?
B5B B3B B4B B5B 62.7(4) 3_656 . . . ?
B6B B3B B4B B5B 100.5(3) 3_656 . . . ?
B2B B3B B4B B5B 0.0(4) . . . . ?
C11B C1B B5B B2B 143.7(3) . . . 3_656 ?
B3B C1B B5B B2B 1.9(3) . . . 3_656 ?
B4B C1B B5B B2B 38.9(2) . . . 3_656 ?
B6B C1B B5B B2B -102.9(3) . . . 3_656 ?
B2B C1B B5B B2B -65.8(4) . . . 3_656 ?
C11B C1B B5B B3B -152.7(3) . . . 3_656 ?
B3B C1B B5B B3B 65.5(3) . . . 3_656 ?
B4B C1B B5B B3B 102.5(3) . . . 3_656 ?
B6B C1B B5B B3B -39.3(3) . . . 3_656 ?
B2B C1B B5B B3B -2.2(4) . . . 3_656 ?
C11B C1B B5B B4B 104.8(3) . . . . ?
B3B C1B B5B B4B -37.0(3) . . . . ?
B6B C1B B5B B4B -141.8(3) . . . . ?
B2B C1B B5B B4B -104.7(3) . . . . ?
C11B C1B B5B B6B -113.4(3) . . . . ?
B3B C1B B5B B6B 104.8(3) . . . . ?
B4B C1B B5B B6B 141.8(3) . . . . ?
B2B C1B B5B B6B 37.2(3) . . . . ?
B2B B4B B5B C1B 135.5(3) 3_656 . . . ?
B6B B4B B5B C1B 98.1(3) 3_656 . . . ?
B3B B4B B5B C1B 34.6(2) . . . . ?
C1B B4B B5B B2B -135.5(3) . . . 3_656 ?
B6B B4B B5B B2B -37.3(3) 3_656 . . 3_656 ?
B3B B4B B5B B2B -100.9(3) . . . 3_656 ?
C1B B4B B5B B3B -97.1(3) . . . 3_656 ?
B2B B4B B5B B3B 38.4(2) 3_656 . . 3_656 ?
B6B B4B B5B B3B 1.0(3) 3_656 . . 3_656 ?
B3B B4B B5B B3B -62.5(4) . . . 3_656 ?
C1B B4B B5B B6B -33.7(2) . . . . ?
B2B B4B B5B B6B 101.8(3) 3_656 . . . ?
B6B B4B B5B B6B 64.5(4) 3_656 . . . ?
B3B B4B B5B B6B 0.9(4) . . . . ?
C11B C1B B6B B4B -150.1(3) . . . 3_656 ?
B3B C1B B6B B4B -2.9(4) . . . 3_656 ?
B4B C1B B6B B4B 65.0(3) . . . 3_656 ?
B2B C1B B6B B4B -39.1(2) . . . 3_656 ?
B5B C1B B6B B4B 101.3(3) . . . 3_656 ?
C11B C1B B6B B2B -110.9(3) . . . . ?
B3B C1B B6B B2B 36.2(3) . . . . ?
B4B C1B B6B B2B 104.1(3) . . . . ?
B5B C1B B6B B2B 140.4(3) . . . . ?
C11B C1B B6B B3B 147.6(3) . . . 3_656 ?
B3B C1B B6B B3B -65.3(3) . . . 3_656 ?
B4B C1B B6B B3B 2.6(3) . . . 3_656 ?
B2B C1B B6B B3B -101.5(3) . . . 3_656 ?
B5B C1B B6B B3B 38.9(2) . . . 3_656 ?
C11B C1B B6B B5B 108.7(3) . . . . ?
B3B C1B B6B B5B -104.2(3) . . . . ?
B4B C1B B6B B5B -36.3(3) . . . . ?
B2B C1B B6B B5B -140.4(3) . . . . ?
B5B B2B B6B C1B -97.0(3) 3_656 . . . ?
B4B B2B B6B C1B -135.0(3) 3_656 . . . ?
B3B B2B B6B C1B -33.5(2) . . . . ?
C1B B2B B6B B4B 135.0(3) . . . 3_656 ?
B5B B2B B6B B4B 38.0(3) 3_656 . . 3_656 ?
B3B B2B B6B B4B 101.5(3) . . . 3_656 ?
C1B B2B B6B B3B 97.5(3) . . . 3_656 ?
B5B B2B B6B B3B 0.5(4) 3_656 . . 3_656 ?
B4B B2B B6B B3B -37.5(2) 3_656 . . 3_656 ?
B3B B2B B6B B3B 64.0(3) . . . 3_656 ?
C1B B2B B6B B5B 35.1(2) . . . . ?
B5B B2B B6B B5B -61.9(4) 3_656 . . . ?
B4B B2B B6B B5B -99.9(3) 3_656 . . . ?
B3B B2B B6B B5B 1.6(4) . . . . ?
B2B B5B B6B C1B 96.9(3) 3_656 . . . ?
B3B B5B B6B C1B 135.1(3) 3_656 . . . ?
B4B B5B B6B C1B 33.7(2) . . . . ?
C1B B5B B6B B4B -97.9(3) . . . 3_656 ?
B2B B5B B6B B4B -1.0(4) 3_656 . . 3_656 ?
B3B B5B B6B B4B 37.1(2) 3_656 . . 3_656 ?
B4B B5B B6B B4B -64.2(3) . . . 3_656 ?
C1B B5B B6B B2B -35.2(2) . . . . ?
B2B B5B B6B B2B 61.7(4) 3_656 . . . ?
B3B B5B B6B B2B 99.8(3) 3_656 . . . ?
B4B B5B B6B B2B -1.6(4) . . . . ?
C1B B5B B6B B3B -135.1(3) . . . 3_656 ?
B2B B5B B6B B3B -38.1(3) 3_656 . . 3_656 ?
B4B B5B B6B B3B -101.4(3) . . . 3_656 ?
B3B C1B C11B C12B -59.1(4) . . . . ?
B4B C1B C11B C12B -128.8(3) . . . . ?
B6B C1B C11B C12B 86.9(4) . . . . ?
B2B C1B C11B C12B 12.9(5) . . . . ?
B5B C1B C11B C12B 160.7(3) . . . . ?
B3B C1B C11B C16B 118.1(3) . . . . ?
B4B C1B C11B C16B 48.4(4) . . . . ?
B6B C1B C11B C16B -95.9(4) . . . . ?
B2B C1B C11B C16B -169.8(3) . . . . ?
B5B C1B C11B C16B -22.1(5) . . . . ?
C16B C11B C12B F12B -178.0(3) . . . . ?
C1B C11B C12B F12B -0.5(5) . . . . ?
C16B C11B C12B C13B -0.5(5) . . . . ?
C1B C11B C12B C13B 177.0(3) . . . . ?
F12B C12B C13B F13B -2.0(5) . . . . ?
C11B C12B C13B F13B -179.7(3) . . . . ?
F12B C12B C13B C14B 178.0(3) . . . . ?
C11B C12B C13B C14B 0.4(5) . . . . ?
F13B C13B C14B C15B 179.9(3) . . . . ?
C12B C13B C14B C15B -0.2(5) . . . . ?
F13B C13B C14B C17B 6.0(5) . . . . ?
C12B C13B C14B C17B -174.1(3) . . . . ?
C13B C14B C15B F15B -178.5(3) . . . . ?
C17B C14B C15B F15B -4.3(5) . . . . ?
C13B C14B C15B C16B 0.2(5) . . . . ?
C17B C14B C15B C16B 174.4(3) . . . . ?
F15B C15B C16B F16B 0.6(5) . . . . ?
C14B C15B C16B F16B -178.1(3) . . . . ?
F15B C15B C16B C11B 178.4(3) . . . . ?
C14B C15B C16B C11B -0.3(6) . . . . ?
C12B C11B C16B F16B 178.1(3) . . . . ?
C1B C11B C16B F16B 0.6(5) . . . . ?
C12B C11B C16B C15B 0.4(5) . . . . ?
C1B C11B C16B C15B -177.1(3) . . . . ?
C13B C14B C17B F17B -10.9(5) . . . . ?
C15B C14B C17B F17B 175.4(3) . . . . ?
C13B C14B C17B F18B -132.4(4) . . . . ?
C15B C14B C17B F18B 53.9(4) . . . . ?
C13B C14B C17B F19B 109.2(4) . . . . ?
C15B C14B C17B F19B -64.4(4) . . . . ?
